data_4509055
loop_
_publ_author_name
'Wang, Zuo-Wei'
'Ji, Chang-Chun'
'Li, Jing'
'Guo, Zi-Jian'
'Li, Yi-Zhi'
'Zheng, He-Gen'

_publ_section_title
;
 Synthesis, X-ray Structures, and Fluorescent Properties of Coordination
 Networks Constructed from 2-(2-Pyridinyl-benzimidazolyl) Acetic Anion
;
_journal_issue 1
_journal_name_full 'Crystal Growth &amp; Design'
_journal_page_first 475
_journal_paper_doi 10.1021/cg8007393
_journal_volume 9
_journal_year 2009
_chemical_formula_sum 'C46 H36 N6 O20 Zn3'
_chemical_formula_weight 1188.92
_chemical_name_systematic
; 
 ? 
;
_space_group_IT_number 2
_symmetry_cell_setting triclinic
_symmetry_space_group_name_Hall '-P 1'
_symmetry_space_group_name_H-M 'P -1'
_atom_sites_solution_hydrogens geom
_atom_sites_solution_primary direct
_atom_sites_solution_secondary difmap
_audit_creation_method SHELXL-97
_cell_angle_alpha 75.434(5)
_cell_angle_beta 71.326(5)
_cell_angle_gamma 77.664(5)
_cell_formula_units_Z 1
_cell_length_a 8.692(2)
_cell_length_b 11.027(3)
_cell_length_c 12.797(3)
_cell_measurement_temperature 293(2)
_cell_volume 1112.7(5)
_computing_cell_refinement SMART
_computing_data_collection 'SMART (Bruker, 2000)'
_computing_data_reduction 'SAINT (Bruker, 2000)'
_computing_molecular_graphics SHELXTL
_computing_publication_material SHELXTL
_computing_structure_refinement 'SHELXL-97 (Sheldrick, 1997)'
_computing_structure_solution 'SHELXS-97 (Sheldrick, 1990)'
_diffrn_ambient_temperature 293(2)
_diffrn_measured_fraction_theta_full 0.976
_diffrn_measured_fraction_theta_max 0.976
_diffrn_radiation_monochromator graphite
_diffrn_radiation_source 'fine-focus sealed tube'
_diffrn_radiation_type MoK\a
_diffrn_radiation_wavelength 0.71073
_diffrn_reflns_av_R_equivalents 0.0627
_diffrn_reflns_av_sigmaI/netI 0.1478
_diffrn_reflns_limit_h_max 8
_diffrn_reflns_limit_h_min -10
_diffrn_reflns_limit_k_max 12
_diffrn_reflns_limit_k_min -13
_diffrn_reflns_limit_l_max 15
_diffrn_reflns_limit_l_min -15
_diffrn_reflns_number 6053
_diffrn_reflns_theta_full 26.00
_diffrn_reflns_theta_max 26.00
_diffrn_reflns_theta_min 1.71
_exptl_absorpt_coefficient_mu 1.698
_exptl_absorpt_correction_T_max 0.7
_exptl_absorpt_correction_T_min 0.6
_exptl_absorpt_correction_type multi-scan
_exptl_absorpt_process_details 'SADABS; Bruker, 2000'
_exptl_crystal_density_diffrn 1.774
_exptl_crystal_density_method 'not measured'
_exptl_crystal_F_000 604
_exptl_crystal_size_max 0.30
_exptl_crystal_size_mid 0.25
_exptl_crystal_size_min 0.20
_refine_diff_density_max 0.499
_refine_diff_density_min -0.486
_refine_diff_density_rms 0.089
_refine_ls_extinction_method none
_refine_ls_goodness_of_fit_ref 0.806
_refine_ls_hydrogen_treatment constr
_refine_ls_matrix_type full
_refine_ls_number_parameters 341
_refine_ls_number_reflns 4268
_refine_ls_number_restraints 0
_refine_ls_restrained_S_all 0.806
_refine_ls_R_factor_all 0.0975
_refine_ls_R_factor_gt 0.0552
_refine_ls_shift/su_max 0.000
_refine_ls_shift/su_mean 0.000
_refine_ls_structure_factor_coef Fsqd
_refine_ls_weighting_details 'calc w=1/[\s^2^(Fo^2^)+(0.0000P)^2^+0.0000P] where P=(Fo^2^+2Fc^2^)/3'
_refine_ls_weighting_scheme calc
_refine_ls_wR_factor_gt 0.0841
_refine_ls_wR_factor_ref 0.0946
_reflns_number_gt 2592
_reflns_number_total 4268
_reflns_threshold_expression >2sigma(I)
_cod_data_source_file cg8007393sup1.cif
_cod_data_source_block 4
_cod_depositor_comments
;
The following automatic conversions were performed:

'_symmetry_cell_setting' value 'Triclinic' changed to 'triclinic'
according to /home/saulius/struct/CIF-dictionaries/cif_core.dic
dictionary named 'cif_core.dic' version 2.4.2 from 2011-04-26.

Automatic conversion script
Id: cif_fix_values 1891 2012-01-12 08:04:46Z andrius 
;
_cod_database_code 4509055

loop_
_symmetry_equiv_pos_as_xyz
'x, y, z'
'-x, -y, -z'

loop_
_atom_site_label
_atom_site_type_symbol
_atom_site_fract_x
_atom_site_fract_y
_atom_site_fract_z
_atom_site_U_iso_or_equiv
_atom_site_adp_type
_atom_site_occupancy
_atom_site_symmetry_multiplicity
_atom_site_calc_flag
_atom_site_refinement_flags
Zn1 Zn 1.0000 0.0000 0.5000 0.0257(2) Uani 1 2 d S
Zn2 Zn 0.79686(8) 0.85073(6) 0.19937(5) 0.03062(19) Uani 1 1 d .
O1 O 0.1212(4) 0.3575(3) 0.4009(3) 0.0469(11) Uani 1 1 d .
O2 O 0.1368(5) 0.5613(3) 0.3531(4) 0.0517(12) Uani 1 1 d .
H2 H 0.0403 0.5666 0.3554 0.077 Uiso 1 1 calc R
O3 O 0.6385(4) 0.7262(3) 0.2642(3) 0.0330(9) Uani 1 1 d .
O4 O 0.8554(5) 0.6097(3) 0.3083(4) 0.0535(12) Uani 1 1 d .
O5 O 0.8392(4) 0.1490(3) 0.4530(3) 0.0341(9) Uani 1 1 d .
O6 O 0.5991(4) 0.0795(3) 0.5367(3) 0.0345(9) Uani 1 1 d .
O7 O 1.0046(4) -0.0826(3) 0.3597(3) 0.0357(9) Uani 1 1 d .
O8 O 1.0217(4) -0.1343(3) 0.1983(3) 0.0366(10) Uani 1 1 d .
O1W O 1.1826(4) 0.1055(3) 0.3982(3) 0.0290(9) Uani 1 1 d .
H1WA H 1.2046 0.1488 0.4366 0.043 Uiso 1 1 d R
H1WB H 1.2677 0.0550 0.3731 0.043 Uiso 1 1 d R
O2W O 0.7009(4) 0.9416(3) 0.3333(3) 0.0424(10) Uani 1 1 d .
H2WB H 0.7532 1.0027 0.3226 0.064 Uiso 1 1 d R
H2WA H 0.6007 0.9702 0.3376 0.064 Uiso 1 1 d R
N1 N 1.2900(5) 0.0132(4) -0.0823(4) 0.0322(11) Uani 1 1 d .
N2 N 1.0843(5) 0.2168(4) -0.0423(4) 0.0339(11) Uani 1 1 d .
N3 N 1.3092(5) -0.0634(4) 0.0925(3) 0.0284(10) Uani 1 1 d .
C1 C 0.4421(6) 0.3103(4) 0.4326(4) 0.0240(12) Uani 1 1 d .
H1 H 0.3836 0.2420 0.4587 0.029 Uiso 1 1 calc R
C2 C 0.3676(6) 0.4272(5) 0.3911(4) 0.0241(12) Uani 1 1 d .
C3 C 0.4547(6) 0.5278(5) 0.3533(4) 0.0261(12) Uani 1 1 d .
H3 H 0.4041 0.6074 0.3261 0.031 Uiso 1 1 calc R
C4 C 0.6157(6) 0.5131(4) 0.3550(4) 0.0232(12) Uani 1 1 d .
C5 C 0.6883(6) 0.3940(4) 0.3973(4) 0.0250(12) Uani 1 1 d .
H5 H 0.7966 0.3827 0.3993 0.030 Uiso 1 1 calc R
C6 C 0.6030(6) 0.2923(4) 0.4364(4) 0.0243(12) Uani 1 1 d .
C7 C 0.1958(7) 0.4424(5) 0.3835(4) 0.0296(13) Uani 1 1 d .
C8 C 0.7118(7) 0.6220(5) 0.3072(4) 0.0293(13) Uani 1 1 d .
C9 C 0.6856(7) 0.1627(5) 0.4801(4) 0.0257(12) Uani 1 1 d .
C18 C 0.9739(8) 0.3186(5) -0.0287(5) 0.0493(17) Uani 1 1 d .
H18 H 0.9355 0.3643 -0.0894 0.059 Uiso 1 1 calc R
C19 C 0.9140(8) 0.3595(6) 0.0710(6) 0.062(2) Uani 1 1 d .
H19A H 0.8344 0.4306 0.0783 0.074 Uiso 1 1 calc R
C20 C 1.0823(8) 0.1885(5) 0.1478(5) 0.0484(17) Uani 1 1 d .
H20 H 1.1214 0.1424 0.2081 0.058 Uiso 1 1 calc R
C21 C 1.1361(7) 0.1494(5) 0.0455(5) 0.0348(14) Uani 1 1 d .
C22 C 1.2472(6) 0.0328(5) 0.0206(4) 0.0290(13) Uani 1 1 d .
C23 C 1.3972(7) -0.1543(5) 0.0308(4) 0.0309(13) Uani 1 1 d .
C24 C 1.4807(7) -0.2726(5) 0.0608(5) 0.0426(16) Uani 1 1 d .
H24 H 1.4882 -0.3040 0.1339 0.051 Uiso 1 1 calc R
C25 C 1.5414(8) -0.2946(5) -0.1312(5) 0.0516(18) Uani 1 1 d .
H25 H 1.5936 -0.3440 -0.1854 0.062 Uiso 1 1 calc R
C26 C 1.4566(7) -0.1783(5) -0.1613(5) 0.0456(16) Uani 1 1 d .
H26 H 1.4477 -0.1486 -0.2342 0.055 Uiso 1 1 calc R
C27 C 1.3842(6) -0.1063(5) -0.0785(4) 0.0291(13) Uani 1 1 d .
C28 C 1.2606(6) -0.0830(5) 0.2150(4) 0.0322(13) Uani 1 1 d .
H28A H 1.2774 -0.0102 0.2375 0.039 Uiso 1 1 calc R
H28B H 1.3286 -0.1569 0.2448 0.039 Uiso 1 1 calc R
C29 C 1.0795(7) -0.1017(5) 0.2639(5) 0.0290(13) Uani 1 1 d .
C34 C 1.5516(7) -0.3412(5) -0.0216(5) 0.0481(17) Uani 1 1 d .
H34 H 1.6087 -0.4216 -0.0042 0.058 Uiso 1 1 calc R
C39 C 0.9715(9) 0.2957(6) 0.1584(6) 0.065(2) Uani 1 1 d .
H39 H 0.9357 0.3246 0.2257 0.078 Uiso 1 1 calc R

loop_
_atom_site_aniso_label
_atom_site_aniso_U_11
_atom_site_aniso_U_22
_atom_site_aniso_U_33
_atom_site_aniso_U_23
_atom_site_aniso_U_13
_atom_site_aniso_U_12
Zn1 0.0227(5) 0.0230(5) 0.0303(5) -0.0011(4) -0.0095(4) -0.0030(4)
Zn2 0.0324(4) 0.0320(4) 0.0297(4) -0.0035(3) -0.0093(3) -0.0117(3)
O1 0.030(2) 0.026(2) 0.087(3) -0.004(2) -0.024(2) -0.0071(19)
O2 0.032(3) 0.025(2) 0.101(4) 0.000(2) -0.035(3) -0.0006(19)
O3 0.033(2) 0.022(2) 0.043(2) 0.0086(18) -0.015(2) -0.0136(17)
O4 0.032(3) 0.041(3) 0.085(4) 0.017(2) -0.030(3) -0.016(2)
O5 0.020(2) 0.022(2) 0.052(3) 0.0066(17) -0.011(2) -0.0029(17)
O6 0.031(2) 0.020(2) 0.047(3) 0.0055(18) -0.009(2) -0.0084(17)
O7 0.034(2) 0.049(2) 0.027(2) -0.0119(19) -0.006(2) -0.0111(19)
O8 0.031(2) 0.055(3) 0.032(2) -0.0174(19) -0.0083(19) -0.0138(19)
O1W 0.025(2) 0.032(2) 0.031(2) -0.0117(17) -0.0035(18) -0.0056(16)
O2W 0.036(2) 0.056(3) 0.040(3) -0.019(2) -0.005(2) -0.014(2)
N1 0.041(3) 0.026(3) 0.031(3) -0.004(2) -0.011(2) -0.008(2)
N2 0.033(3) 0.039(3) 0.030(3) -0.011(2) -0.008(2) -0.002(2)
N3 0.032(3) 0.032(3) 0.021(3) -0.002(2) -0.006(2) -0.010(2)
C1 0.026(3) 0.019(3) 0.030(3) -0.006(2) -0.010(3) -0.005(2)
C2 0.018(3) 0.026(3) 0.027(3) -0.001(2) -0.006(2) -0.005(2)
C3 0.031(3) 0.022(3) 0.021(3) 0.000(2) -0.005(3) -0.004(2)
C4 0.022(3) 0.020(3) 0.026(3) -0.003(2) -0.007(2) -0.003(2)
C5 0.023(3) 0.026(3) 0.024(3) -0.003(2) -0.007(2) -0.002(2)
C6 0.028(3) 0.020(3) 0.023(3) -0.002(2) -0.010(3) 0.001(2)
C7 0.030(3) 0.024(3) 0.035(3) -0.005(3) -0.010(3) -0.004(3)
C8 0.031(4) 0.028(3) 0.028(3) -0.006(3) -0.007(3) -0.005(3)
C9 0.028(3) 0.025(3) 0.028(3) -0.014(2) -0.010(3) 0.002(3)
C18 0.054(5) 0.048(4) 0.044(4) -0.011(3) -0.020(4) 0.007(3)
C19 0.071(5) 0.047(4) 0.057(5) -0.019(4) -0.010(4) 0.013(4)
C20 0.071(5) 0.034(4) 0.039(4) -0.009(3) -0.021(4) 0.004(3)
C21 0.034(4) 0.031(3) 0.042(4) -0.003(3) -0.013(3) -0.013(3)
C22 0.028(3) 0.031(3) 0.028(3) -0.002(3) -0.006(3) -0.010(3)
C23 0.029(3) 0.035(3) 0.030(3) -0.008(3) -0.008(3) -0.008(3)
C24 0.048(4) 0.043(4) 0.036(4) 0.003(3) -0.017(3) -0.009(3)
C25 0.056(5) 0.050(4) 0.046(4) -0.022(3) -0.015(4) 0.014(3)
C26 0.053(4) 0.048(4) 0.038(4) -0.010(3) -0.013(3) -0.008(3)
C27 0.022(3) 0.035(3) 0.028(3) -0.007(3) -0.001(3) -0.006(3)
C28 0.033(4) 0.041(3) 0.022(3) -0.002(3) -0.008(3) -0.008(3)
C29 0.031(3) 0.025(3) 0.030(3) 0.000(3) -0.008(3) -0.009(3)
C34 0.050(4) 0.043(4) 0.040(4) -0.010(3) -0.009(3) 0.012(3)
C39 0.094(6) 0.049(5) 0.042(5) -0.016(4) -0.008(4) 0.004(4)

loop_
_atom_type_symbol
_atom_type_description
_atom_type_scat_dispersion_real
_atom_type_scat_dispersion_imag
_atom_type_scat_source
C C 0.0033 0.0016 'International Tables Vol C Tables 4.2.6.8 and 6.1.1.4'
H H 0.0000 0.0000 'International Tables Vol C Tables 4.2.6.8 and 6.1.1.4'
N N 0.0061 0.0033 'International Tables Vol C Tables 4.2.6.8 and 6.1.1.4'
O O 0.0106 0.0060 'International Tables Vol C Tables 4.2.6.8 and 6.1.1.4'
Zn Zn 0.2839 1.4301 'International Tables Vol C Tables 4.2.6.8 and 6.1.1.4'

loop_
_geom_angle_atom_site_label_1
_geom_angle_atom_site_label_2
_geom_angle_atom_site_label_3
_geom_angle
_geom_angle_site_symmetry_1
_geom_angle_site_symmetry_3
O5 Zn1 O5 180.0(2) . 2_756
O5 Zn1 O1W 93.43(13) . 2_756
O5 Zn1 O1W 86.57(13) 2_756 2_756
O5 Zn1 O1W 86.57(13) . .
O5 Zn1 O1W 93.43(13) 2_756 .
O1W Zn1 O1W 180.00(14) 2_756 .
O5 Zn1 O7 89.92(14) . .
O5 Zn1 O7 90.08(14) 2_756 .
O1W Zn1 O7 88.57(12) 2_756 .
O1W Zn1 O7 91.43(12) . .
O5 Zn1 O7 90.08(14) . 2_756
O5 Zn1 O7 89.92(14) 2_756 2_756
O1W Zn1 O7 91.43(12) 2_756 2_756
O1W Zn1 O7 88.57(12) . 2_756
O7 Zn1 O7 180.000(1) . 2_756
O8 Zn2 O3 138.78(14) 1_565 .
O8 Zn2 N1 113.28(16) 1_565 2_765
O3 Zn2 N1 107.05(15) . 2_765
O8 Zn2 O2W 89.37(14) 1_565 .
O3 Zn2 O2W 93.02(15) . .
N1 Zn2 O2W 98.32(16) 2_765 .
O8 Zn2 N2 85.96(15) 1_565 2_765
O3 Zn2 N2 95.98(15) . 2_765
N1 Zn2 N2 76.01(17) 2_765 2_765
O2W Zn2 N2 170.46(15) . 2_765
C7 O2 H2 109.5 . .
C8 O3 Zn2 108.5(3) . .
C9 O5 Zn1 129.7(3) . .
C29 O7 Zn1 146.9(3) . .
C29 O8 Zn2 134.4(4) . 1_545
Zn1 O1W H1WA 109.5 . .
Zn1 O1W H1WB 108.5 . .
H1WA O1W H1WB 109.5 . .
Zn2 O2W H2WB 109.4 . .
Zn2 O2W H2WA 108.4 . .
H2WB O2W H2WA 109.5 . .
C22 N1 C27 105.2(4) . .
C22 N1 Zn2 117.8(4) . 2_765
C27 N1 Zn2 137.0(4) . 2_765
C18 N2 C21 118.8(5) . .
C18 N2 Zn2 126.2(4) . 2_765
C21 N2 Zn2 114.9(4) . 2_765
C22 N3 C23 106.4(4) . .
C22 N3 C28 127.0(4) . .
C23 N3 C28 124.9(4) . .
C2 C1 C6 121.1(5) . .
C2 C1 H1 119.5 . .
C6 C1 H1 119.5 . .
C1 C2 C3 119.1(5) . .
C1 C2 C7 119.8(4) . .
C3 C2 C7 121.1(4) . .
C2 C3 C4 121.4(5) . .
C2 C3 H3 119.3 . .
C4 C3 H3 119.3 . .
C3 C4 C5 118.5(5) . .
C3 C4 C8 120.6(4) . .
C5 C4 C8 120.9(5) . .
C6 C5 C4 121.1(5) . .
C6 C5 H5 119.4 . .
C4 C5 H5 119.4 . .
C5 C6 C1 118.9(4) . .
C5 C6 C9 120.3(4) . .
C1 C6 C9 120.8(5) . .
O1 C7 O2 123.2(5) . .
O1 C7 C2 124.6(5) . .
O2 C7 C2 112.2(4) . .
O4 C8 O3 122.1(5) . .
O4 C8 C4 121.1(5) . .
O3 C8 C4 116.8(5) . .
O6 C9 O5 125.7(5) . .
O6 C9 C6 118.9(5) . .
O5 C9 C6 115.4(5) . .
N2 C18 C19 122.5(6) . .
N2 C18 H18 118.7 . .
C19 C18 H18 118.7 . .
C39 C19 C18 119.1(6) . .
C39 C19 H19A 120.4 . .
C18 C19 H19A 120.4 . .
C39 C20 C21 118.8(6) . .
C39 C20 H20 120.6 . .
C21 C20 H20 120.6 . .
N2 C21 C20 121.0(5) . .
N2 C21 C22 112.6(5) . .
C20 C21 C22 126.4(5) . .
N1 C22 N3 113.4(5) . .
N1 C22 C21 118.1(5) . .
N3 C22 C21 128.4(5) . .
C24 C23 N3 131.8(5) . .
C24 C23 C27 122.2(5) . .
N3 C23 C27 106.0(4) . .
C34 C24 C23 116.7(5) . .
C34 C24 H24 121.6 . .
C23 C24 H24 121.6 . .
C26 C25 C34 121.7(6) . .
C26 C25 H25 119.2 . .
C34 C25 H25 119.2 . .
C25 C26 C27 117.2(5) . .
C25 C26 H26 121.4 . .
C27 C26 H26 121.4 . .
C26 C27 N1 130.9(5) . .
C26 C27 C23 120.2(5) . .
N1 C27 C23 108.9(5) . .
N3 C28 C29 110.7(4) . .
N3 C28 H28A 109.5 . .
C29 C28 H28A 109.5 . .
N3 C28 H28B 109.5 . .
C29 C28 H28B 109.5 . .
H28A C28 H28B 108.1 . .
O7 C29 O8 126.5(5) . .
O7 C29 C28 119.2(4) . .
O8 C29 C28 114.2(5) . .
C24 C34 C25 121.9(6) . .
C24 C34 H34 119.0 . .
C25 C34 H34 119.0 . .
C19 C39 C20 119.7(6) . .
C19 C39 H39 120.2 . .
C20 C39 H39 120.2 . .

loop_
_geom_bond_atom_site_label_1
_geom_bond_atom_site_label_2
_geom_bond_distance
_geom_bond_site_symmetry_2
Zn1 O5 2.018(3) .
Zn1 O5 2.018(3) 2_756
Zn1 O1W 2.067(3) 2_756
Zn1 O1W 2.067(3) .
Zn1 O7 2.195(3) .
Zn1 O7 2.195(3) 2_756
Zn2 O8 1.992(3) 1_565
Zn2 O3 1.993(3) .
Zn2 N1 2.044(4) 2_765
Zn2 O2W 2.056(3) .
Zn2 N2 2.181(4) 2_765
O1 C7 1.187(5) .
O2 C7 1.310(5) .
O2 H2 0.8200 .
O3 C8 1.274(5) .
O4 C8 1.231(6) .
O5 C9 1.253(6) .
O6 C9 1.242(6) .
O7 C29 1.237(6) .
O8 C29 1.259(5) .
O8 Zn2 1.992(3) 1_545
O1W H1WA 0.8501 .
O1W H1WB 0.8500 .
O2W H2WB 0.8501 .
O2W H2WA 0.8500 .
N1 C22 1.309(6) .
N1 C27 1.393(6) .
N1 Zn2 2.044(4) 2_765
N2 C18 1.320(6) .
N2 C21 1.333(6) .
N2 Zn2 2.181(4) 2_765
N3 C22 1.357(6) .
N3 C23 1.378(6) .
N3 C28 1.459(6) .
C1 C2 1.372(6) .
C1 C6 1.385(6) .
C1 H1 0.9300 .
C2 C3 1.377(6) .
C2 C7 1.498(6) .
C3 C4 1.380(6) .
C3 H3 0.9300 .
C4 C5 1.387(6) .
C4 C8 1.498(7) .
C5 C6 1.376(6) .
C5 H5 0.9300 .
C6 C9 1.513(6) .
C18 C19 1.366(8) .
C18 H18 0.9300 .
C19 C39 1.344(7) .
C19 H19A 0.9300 .
C20 C39 1.361(8) .
C20 C21 1.388(7) .
C20 H20 0.9300 .
C21 C22 1.472(7) .
C23 C24 1.377(7) .
C23 C27 1.397(7) .
C24 C34 1.361(7) .
C24 H24 0.9300 .
C25 C26 1.366(7) .
C25 C34 1.392(7) .
C25 H25 0.9300 .
C26 C27 1.390(7) .
C26 H26 0.9300 .
C28 C29 1.534(7) .
C28 H28A 0.9700 .
C28 H28B 0.9700 .
C34 H34 0.9300 .
C39 H39 0.9300 .
